data_4331760
loop_
_publ_author_name
'Pierre Thu\'ery'

_publ_section_title
;
 Sulfonate Complexes of Actinide Ions: Structural Diversity in Uranyl
 Complexes with 2-Sulfobenzoate
;
_journal_name_full 'Inorganic Chemistry'
_journal_page_first 435
_journal_page_last 447
_journal_paper_doi 10.1021/ic3022744
_journal_volume 52
_journal_year 2013
_chemical_formula_sum 'C29 H41 N2 O21.5 S3 U2'
_chemical_formula_weight 1333.88
_space_group_IT_number 2
_symmetry_cell_setting triclinic
_symmetry_space_group_name_Hall '-P 1'
_symmetry_space_group_name_H-M 'P -1'
_atom_sites_solution_hydrogens geom
_atom_sites_solution_primary direct
_atom_sites_solution_secondary difmap
_audit_creation_method SHELXL-97
_cell_angle_alpha 88.442(3)
_cell_angle_beta 70.273(2)
_cell_angle_gamma 66.815(2)
_cell_formula_units_Z 4
_cell_length_a 14.8569(7)
_cell_length_b 16.3899(7)
_cell_length_c 20.0779(8)
_cell_measurement_reflns_used 254245
_cell_measurement_temperature 150(2)
_cell_measurement_theta_max 28.70
_cell_measurement_theta_min 2.16
_cell_volume 4198.7(3)
_computing_cell_refinement 'HKL2000 (Otwinowski & Minor, 1997)'
_computing_data_collection 'COLLECT (Nonius, 1998)'
_computing_data_reduction 'HKL2000 (Otwinowski & Minor, 1997)'
_computing_molecular_graphics 'SHELXTL (Sheldrick, 2008)'
_computing_publication_material 'SHELXTL (Sheldrick, 2008); PLATON (Spek, 2003)'
_computing_structure_refinement 'SHELXL-97 (Sheldrick, 2008)'
_computing_structure_solution 'SHELXS-97 (Sheldrick, 2008)'
_diffrn_ambient_temperature 150(2)
_diffrn_measured_fraction_theta_full 0.999
_diffrn_measured_fraction_theta_max 0.999
_diffrn_measurement_device_type 'Nonius Kappa-CCD area-detector diffractometer'
_diffrn_measurement_method 'two \f and twelve \w scans with 2\% steps (771 frames)'
_diffrn_radiation_monochromator graphite
_diffrn_radiation_source 'fine-focus sealed tube'
_diffrn_radiation_type MoK\a
_diffrn_radiation_wavelength 0.71073
_diffrn_reflns_av_R_equivalents 0.0619
_diffrn_reflns_av_sigmaI/netI 0.0723
_diffrn_reflns_limit_h_max 20
_diffrn_reflns_limit_h_min -20
_diffrn_reflns_limit_k_max 22
_diffrn_reflns_limit_k_min -22
_diffrn_reflns_limit_l_max 27
_diffrn_reflns_limit_l_min -27
_diffrn_reflns_number 254245
_diffrn_reflns_theta_full 28.70
_diffrn_reflns_theta_max 28.70
_diffrn_reflns_theta_min 2.16
_diffrn_standards_decay_% 0
_diffrn_standards_interval_time 0
_diffrn_standards_number 0
_exptl_absorpt_coefficient_mu 7.935
_exptl_absorpt_correction_T_max 0.621
_exptl_absorpt_correction_T_min 0.374
_exptl_absorpt_correction_type multi-scan
_exptl_absorpt_process_details 'SCALEPACK (Otwinowski & Minor, 1997)'
_exptl_crystal_colour 'translucent light yellow'
_exptl_crystal_density_diffrn 2.110
_exptl_crystal_description platelet
_exptl_crystal_F_000 2532
_exptl_crystal_size_max 0.14
_exptl_crystal_size_mid 0.12
_exptl_crystal_size_min 0.06
_refine_diff_density_max 1.625
_refine_diff_density_min -2.128
_refine_diff_density_rms 0.171
_refine_ls_extinction_method none
_refine_ls_goodness_of_fit_ref 1.030
_refine_ls_hydrogen_treatment constr
_refine_ls_matrix_type full
_refine_ls_number_parameters 1101
_refine_ls_number_reflns 21671
_refine_ls_number_restraints 103
_refine_ls_restrained_S_all 1.042
_refine_ls_R_factor_all 0.0572
_refine_ls_R_factor_gt 0.0381
_refine_ls_shift/su_max 0.002
_refine_ls_shift/su_mean 0.000
_refine_ls_structure_factor_coef Fsqd
_refine_ls_weighting_details 'calc w=1/[\s^2^(Fo^2^)+(0.0437P)^2^] where P=(Fo^2^+2Fc^2^)/3'
_refine_ls_weighting_scheme calc
_refine_ls_wR_factor_gt 0.0939
_refine_ls_wR_factor_ref 0.0997
_reflns_number_gt 16614
_reflns_number_total 21671
_reflns_threshold_expression >2sigma(I)
_cod_data_source_file ic3022744_si_002_06.cif
_cod_data_source_block 6
_cod_original_cell_volume 4198.8(3)
_cod_original_formula_sum 'C29 H41 N2 O21.50 S3 U2'
_cod_database_code 4331760

loop_
_symmetry_equiv_pos_as_xyz
'x, y, z'
'-x, -y, -z'

loop_
_atom_site_label
_atom_site_type_symbol
_atom_site_fract_x
_atom_site_fract_y
_atom_site_fract_z
_atom_site_U_iso_or_equiv
_atom_site_adp_type
_atom_site_occupancy
_atom_site_symmetry_multiplicity
_atom_site_calc_flag
_atom_site_refinement_flags
U1 U -0.183391(15) 0.871271(13) 0.341469(9) 0.02619(5) Uani 1 1 d .
U2 U 0.178001(15) 0.648293(13) 0.410286(9) 0.02757(5) Uani 1 1 d .
U3 U 0.159037(18) 0.641631(14) 0.757275(10) 0.03519(6) Uani 1 1 d .
U4 U -0.188685(16) 0.859055(14) 1.000116(10) 0.03122(6) Uani 1 1 d .
S1 S -0.27948(12) 0.97323(10) 0.52515(7) 0.0349(3) Uani 1 1 d .
S2A S -0.34946(16) 1.03249(14) 0.26221(11) 0.0375(4) Uani 0.70 1 d PDU
S2B S -0.3577(3) 1.0713(3) 0.2084(2) 0.0334(9) Uani 0.30 1 d PU
S3 S 0.29171(12) 0.54707(10) 0.22762(7) 0.0412(3) Uani 1 1 d .
S4 S 0.32922(11) 0.47582(9) 0.60186(7) 0.0338(3) Uani 1 1 d .
S5 S 0.27755(13) 0.53198(11) 0.88315(8) 0.0477(4) Uani 1 1 d .
S6 S -0.32417(12) 0.95964(11) 0.87819(8) 0.0387(3) Uani 1 1 d .
O1 O -0.1299(4) 0.9488(3) 0.3099(2) 0.0538(13) Uani 1 1 d .
O2 O -0.2376(4) 0.7944(3) 0.3757(2) 0.0457(11) Uani 1 1 d .
O3 O 0.2135(3) 0.7376(3) 0.3824(2) 0.0427(10) Uani 1 1 d .
O4 O 0.1436(3) 0.5584(3) 0.43819(19) 0.0434(10) Uani 1 1 d .
O5 O 0.2228(3) 0.7126(3) 0.7549(2) 0.0412(10) Uani 1 1 d .
O6 O 0.0959(3) 0.5689(3) 0.76172(19) 0.0423(10) Uani 1 1 d .
O7 O -0.1662(3) 0.9550(3) 1.00879(18) 0.0357(9) Uani 1 1 d .
O8 O -0.2108(4) 0.7631(3) 0.9906(2) 0.0592(13) Uani 1 1 d .
O9 O -0.0843(3) 0.8334(3) 0.41560(19) 0.0465(11) Uani 1 1 d .
O10 O 0.0030(3) 0.7454(4) 0.4789(2) 0.0620(15) Uani 1 1 d .
O11 O -0.2835(3) 0.9697(2) 0.45292(18) 0.0353(9) Uani 1 1 d .
O12 O -0.1888(4) 0.9849(3) 0.5251(2) 0.0515(11) Uani 1 1 d .
O13 O -0.3775(4) 1.0384(3) 0.5733(2) 0.0547(12) Uani 1 1 d .
O14 O -0.1900(3) 0.8288(3) 0.22899(17) 0.0346(9) Uani 1 1 d .
O15 O -0.1790(3) 0.8223(3) 0.11642(18) 0.0353(9) Uani 1 1 d .
O16A O -0.3319(4) 0.9830(4) 0.3235(3) 0.0372(12) Uani 0.70 1 d PU
O16B O -0.3690(9) 0.9562(9) 0.3584(6) 0.027(2) Uani 0.30 1 d PU
O16C O -0.3967(10) 1.1419(9) 0.1677(7) 0.045(3) Uani 0.30 1 d P
O17 O -0.4072(4) 1.1194(3) 0.2844(2) 0.0590(12) Uani 1 1 d U
O18 O -0.3855(4) 0.9888(3) 0.2189(3) 0.0649(13) Uani 1 1 d U
O19 O -0.0141(3) 0.7604(3) 0.27313(19) 0.0422(10) Uani 1 1 d .
O20 O 0.0846(3) 0.6776(3) 0.33202(18) 0.0363(9) Uani 1 1 d .
O21 O 0.2896(3) 0.5565(3) 0.3014(2) 0.0453(11) Uani 1 1 d .
O22 O 0.2095(4) 0.5237(3) 0.2240(2) 0.0520(12) Uani 1 1 d .
O23 O 0.3962(4) 0.4879(4) 0.1829(2) 0.0701(16) Uani 1 1 d .
O24 O 0.1694(3) 0.6823(2) 0.52854(17) 0.0284(8) Uani 1 1 d .
O25 O 0.1596(3) 0.6894(3) 0.64014(18) 0.0359(9) Uani 1 1 d .
O26 O 0.3083(3) 0.5315(3) 0.66680(19) 0.0396(9) Uani 1 1 d .
O27 O 0.3889(4) 0.3832(3) 0.6039(2) 0.0489(11) Uani 1 1 d .
O28 O 0.3739(3) 0.5117(3) 0.53872(19) 0.0389(9) Uani 1 1 d .
O29 O 0.0739(3) 0.6808(3) 0.88029(19) 0.0456(10) Uani 1 1 d .
O30 O -0.0075(3) 0.7723(3) 0.9822(2) 0.0502(12) Uani 1 1 d .
O31 O 0.2723(4) 0.5407(3) 0.8107(2) 0.0530(12) Uani 1 1 d .
O32 O 0.3780(4) 0.4646(3) 0.8792(2) 0.0622(13) Uani 1 1 d .
O33 O 0.1894(4) 0.5192(3) 0.9316(2) 0.0554(12) Uani 1 1 d .
O34 O -0.0074(3) 0.7579(3) 0.7720(2) 0.0423(10) Uani 1 1 d .
O35 O -0.1052(3) 0.8402(3) 0.87623(18) 0.0368(9) Uani 1 1 d .
O36 O -0.3152(3) 0.9481(3) 0.9491(2) 0.0436(10) Uani 1 1 d .
O37 O -0.4318(3) 1.0126(3) 0.8855(2) 0.0540(12) Uani 1 1 d .
O38 O -0.2508(3) 0.9909(3) 0.8318(2) 0.0433(10) Uani 1 1 d .
O39 O 0.3516(3) 0.5677(3) 0.41403(19) 0.0423(10) Uani 1 1 d .
H39A H 0.3536 0.5395 0.4496 0.051 Uiso 1 1 d R
H39B H 0.4081 0.5380 0.3793 0.051 Uiso 1 1 d R
O40 O -0.3624(4) 0.9304(5) 1.0899(2) 0.086(2) Uani 1 1 d .
H40A H -0.3673 0.9579 1.1306 0.103 Uiso 1 1 d R
H40B H -0.4336 0.9489 1.1026 0.103 Uiso 1 1 d R
O41 O -0.5000 1.0000 0.5000 0.112(3) Uani 1 2 d S
O42 O 0.5089(4) 0.4747(4) 0.2932(2) 0.0802(18) Uani 1 1 d .
O43 O 0.4189(12) 0.8785(10) 0.9732(7) 0.118(5) Uani 0.50 1 d P
O44 O 0.5041(16) 0.3239(15) 0.2547(12) 0.128(8) Uani 0.35 1 d P
O45 O 0.400(3) 0.292(3) 0.9934(16) 0.066(9) Uani 0.15 1 d PU
O46 O 0.439(2) 0.213(2) 0.9747(13) 0.071(7) Uani 0.20 1 d PU
N1 N 0.0536(4) 0.0511(3) 0.3523(2) 0.0362(10) Uani 1 1 d .
N2 N 0.3949(4) 0.7635(3) 0.5552(2) 0.0390(11) Uani 1 1 d .
N3 N 0.9664(4) 0.4306(4) 0.8817(2) 0.0422(12) Uani 1 1 d .
N4 N 0.4510(5) 0.2399(5) 0.7531(3) 0.079(2) Uani 1 1 d D
C1 C -0.0802(4) 0.7898(5) 0.4681(3) 0.0444(16) Uani 1 1 d .
C2 C -0.1778(5) 0.7897(4) 0.5227(3) 0.0383(13) Uani 1 1 d .
C3 C -0.2687(4) 0.8665(4) 0.5528(3) 0.0334(12) Uani 1 1 d .
C4 C -0.3534(5) 0.8604(5) 0.6045(3) 0.0453(15) Uani 1 1 d .
H4 H -0.4142 0.9119 0.6249 0.054 Uiso 1 1 calc R
C5 C -0.3500(6) 0.7786(5) 0.6271(4) 0.061(2) Uani 1 1 d .
H5 H -0.4070 0.7756 0.6634 0.074 Uiso 1 1 calc R
C6 C -0.2626(7) 0.7032(5) 0.5955(4) 0.062(2) Uani 1 1 d .
H6 H -0.2613 0.6480 0.6087 0.075 Uiso 1 1 calc R
C7 C -0.1762(6) 0.7071(4) 0.5446(4) 0.0516(18) Uani 1 1 d .
H7 H -0.1163 0.6549 0.5243 0.062 Uiso 1 1 calc R
C8 C -0.1774(4) 0.8594(4) 0.1697(3) 0.0314(12) Uani 1 1 d .
C9 C -0.1509(4) 0.9410(4) 0.1617(3) 0.0316(11) Uani 1 1 d .
C10 C -0.2256(4) 1.0233(5) 0.1986(3) 0.061(2) Uani 1 1 d D
C11 C -0.1920(6) 1.0933(4) 0.1920(4) 0.0601(19) Uani 1 1 d .
H11 H -0.2404 1.1507 0.2132 0.072 Uiso 1 1 calc R
C12 C -0.0881(5) 1.0791(4) 0.1547(3) 0.0437(15) Uani 1 1 d .
H12 H -0.0674 1.1261 0.1524 0.052 Uiso 1 1 calc R
C13 C -0.0178(5) 0.9970(4) 0.1219(3) 0.0422(14) Uani 1 1 d .
H13 H 0.0516 0.9873 0.0973 0.051 Uiso 1 1 calc R
C14 C -0.0483(5) 0.9266(4) 0.1245(3) 0.0370(13) Uani 1 1 d .
H14 H 0.0003 0.8701 0.1013 0.044 Uiso 1 1 calc R
C15 C 0.0732(4) 0.7207(4) 0.2801(3) 0.0303(11) Uani 1 1 d .
C16 C 0.1680(4) 0.7243(4) 0.2237(3) 0.0336(12) Uani 1 1 d .
C17 C 0.2688(5) 0.6544(4) 0.1993(3) 0.0359(12) Uani 1 1 d .
C18 C 0.3511(5) 0.6676(5) 0.1488(3) 0.0530(17) Uani 1 1 d .
H18 H 0.4172 0.6206 0.1314 0.064 Uiso 1 1 calc R
C19 C 0.3360(7) 0.7491(6) 0.1243(4) 0.066(2) Uani 1 1 d .
H19 H 0.3923 0.7577 0.0920 0.079 Uiso 1 1 calc R
C20 C 0.2391(7) 0.8173(5) 0.1471(3) 0.061(2) Uani 1 1 d .
H20 H 0.2294 0.8721 0.1296 0.073 Uiso 1 1 calc R
C21 C 0.1549(6) 0.8060(4) 0.1959(3) 0.0471(16) Uani 1 1 d .
H21 H 0.0889 0.8529 0.2105 0.056 Uiso 1 1 calc R
C22 C 0.1560(4) 0.6521(3) 0.5879(2) 0.0273(11) Uani 1 1 d .
C23 C 0.1331(4) 0.5708(4) 0.5983(3) 0.0303(11) Uani 1 1 d .
C24 C 0.2035(5) 0.4886(4) 0.6047(3) 0.0350(12) Uani 1 1 d .
C25 C 0.1773(5) 0.4160(4) 0.6162(3) 0.0417(14) Uani 1 1 d .
H25 H 0.2261 0.3608 0.6198 0.050 Uiso 1 1 calc R
C26 C 0.0777(6) 0.4263(5) 0.6225(3) 0.0468(16) Uani 1 1 d .
H26 H 0.0598 0.3775 0.6296 0.056 Uiso 1 1 calc R
C27 C 0.0057(6) 0.5074(5) 0.6182(3) 0.0469(16) Uani 1 1 d .
H27 H -0.0616 0.5138 0.6238 0.056 Uiso 1 1 calc R
C28 C 0.0315(5) 0.5807(4) 0.6056(3) 0.0382(13) Uani 1 1 d .
H28 H -0.0178 0.6357 0.6020 0.046 Uiso 1 1 calc R
C29 C 0.0753(5) 0.7226(4) 0.9327(3) 0.0454(16) Uani 1 1 d .
C30 C 0.1776(5) 0.7135(4) 0.9358(3) 0.0465(16) Uani 1 1 d .
C31 C 0.2704(5) 0.6361(5) 0.9128(3) 0.0499(16) Uani 1 1 d .
C32 C 0.3613(6) 0.6377(5) 0.9153(3) 0.063(2) Uani 1 1 d .
H32 H 0.4223 0.5853 0.9019 0.076 Uiso 1 1 calc R
C33 C 0.3631(6) 0.7159(6) 0.9373(4) 0.070(2) Uani 1 1 d .
H33 H 0.4258 0.7165 0.9364 0.084 Uiso 1 1 calc R
C34 C 0.2720(6) 0.7934(6) 0.9607(4) 0.070(2) Uani 1 1 d .
H34 H 0.2727 0.8462 0.9759 0.084 Uiso 1 1 calc R
C35 C 0.1789(6) 0.7911(5) 0.9610(3) 0.0551(18) Uani 1 1 d .
H35 H 0.1168 0.8422 0.9784 0.066 Uiso 1 1 calc R
C36 C -0.0950(5) 0.7961(4) 0.8220(3) 0.0370(13) Uani 1 1 d .
C37 C -0.1867(5) 0.7855(4) 0.8145(3) 0.0420(15) Uani 1 1 d .
C38 C -0.2910(5) 0.8509(4) 0.8399(3) 0.0416(14) Uani 1 1 d .
C39 C -0.3707(6) 0.8330(6) 0.8323(4) 0.0596(19) Uani 1 1 d .
H39 H -0.4392 0.8762 0.8478 0.071 Uiso 1 1 calc R
C40 C -0.3452(8) 0.7471(7) 0.8003(4) 0.079(3) Uani 1 1 d .
H40 H -0.3985 0.7338 0.7960 0.095 Uiso 1 1 calc R
C41 C -0.2457(8) 0.6838(6) 0.7756(4) 0.070(2) Uani 1 1 d .
H41 H -0.2312 0.6276 0.7553 0.083 Uiso 1 1 calc R
C42 C -0.1670(6) 0.7032(4) 0.7809(3) 0.0515(17) Uani 1 1 d .
H42 H -0.0983 0.6606 0.7618 0.062 Uiso 1 1 calc R
C43 C -0.0287(5) 0.0786(5) 0.4239(3) 0.0544(17) Uani 1 1 d .
H43A H -0.0731 0.0474 0.4290 0.082 Uiso 1 1 calc R
H43B H -0.0698 0.1418 0.4298 0.082 Uiso 1 1 calc R
H43C H 0.0032 0.0643 0.4595 0.082 Uiso 1 1 calc R
C44 C 0.1135(5) 0.1092(5) 0.3411(3) 0.0449(15) Uani 1 1 d .
H44A H 0.0672 0.1702 0.3423 0.067 Uiso 1 1 calc R
H44B H 0.1695 0.0896 0.2957 0.067 Uiso 1 1 calc R
H44C H 0.1418 0.1048 0.3782 0.067 Uiso 1 1 calc R
C45 C 0.1247(6) -0.0453(4) 0.3457(4) 0.0552(18) Uani 1 1 d .
H45A H 0.1605 -0.0532 0.3788 0.083 Uiso 1 1 calc R
H45B H 0.1751 -0.0641 0.2981 0.083 Uiso 1 1 calc R
H45C H 0.0842 -0.0806 0.3560 0.083 Uiso 1 1 calc R
C46 C 0.0058(5) 0.0642(4) 0.2959(3) 0.0456(15) Uani 1 1 d .
H46A H -0.0430 0.1254 0.3016 0.068 Uiso 1 1 calc R
H46B H -0.0302 0.0258 0.3002 0.068 Uiso 1 1 calc R
H46C H 0.0599 0.0499 0.2497 0.068 Uiso 1 1 calc R
C47 C 0.3711(5) 0.7437(5) 0.4930(3) 0.0578(19) Uani 1 1 d .
H47A H 0.3402 0.7984 0.4747 0.087 Uiso 1 1 calc R
H47B H 0.3229 0.7156 0.5075 0.087 Uiso 1 1 calc R
H47C H 0.4346 0.7044 0.4566 0.087 Uiso 1 1 calc R
C48 C 0.4349(6) 0.6794(5) 0.5855(4) 0.0609(19) Uani 1 1 d .
H48A H 0.5059 0.6436 0.5556 0.091 Uiso 1 1 calc R
H48B H 0.3923 0.6472 0.5881 0.091 Uiso 1 1 calc R
H48C H 0.4326 0.6928 0.6324 0.091 Uiso 1 1 calc R
C49 C 0.2977(5) 0.8289(4) 0.6092(4) 0.0519(16) Uani 1 1 d .
H49A H 0.3131 0.8429 0.6491 0.078 Uiso 1 1 calc R
H49B H 0.2468 0.8036 0.6249 0.078 Uiso 1 1 calc R
H49C H 0.2704 0.8824 0.5885 0.078 Uiso 1 1 calc R
C50 C 0.4746(5) 0.8021(4) 0.5324(3) 0.0466(15) Uani 1 1 d .
H50A H 0.5373 0.7603 0.4969 0.070 Uiso 1 1 calc R
H50B H 0.4902 0.8141 0.5728 0.070 Uiso 1 1 calc R
H50C H 0.4476 0.8567 0.5129 0.070 Uiso 1 1 calc R
C51 C 1.0290(7) 0.4082(5) 0.8035(3) 0.069(2) Uani 1 1 d .
H51A H 1.0706 0.4424 0.7898 0.103 Uiso 1 1 calc R
H51B H 0.9824 0.4222 0.7773 0.103 Uiso 1 1 calc R
H51C H 1.0741 0.3456 0.7931 0.103 Uiso 1 1 calc R
C52 C 1.0366(5) 0.4064(5) 0.9235(3) 0.0542(17) Uani 1 1 d .
H52A H 1.0790 0.4400 0.9116 0.081 Uiso 1 1 calc R
H52B H 1.0810 0.3437 0.9126 0.081 Uiso 1 1 calc R
H52C H 0.9953 0.4199 0.9735 0.081 Uiso 1 1 calc R
C53 C 0.9034(5) 0.3761(5) 0.9003(3) 0.0498(16) Uani 1 1 d .
H53A H 0.9496 0.3137 0.8895 0.075 Uiso 1 1 calc R
H53B H 0.8581 0.3900 0.8732 0.075 Uiso 1 1 calc R
H53C H 0.8620 0.3894 0.9503 0.075 Uiso 1 1 calc R
C54 C 0.8974(6) 0.5285(5) 0.8978(3) 0.0589(19) Uani 1 1 d .
H54A H 0.8607 0.5437 0.9483 0.088 Uiso 1 1 calc R
H54B H 0.8477 0.5425 0.8741 0.088 Uiso 1 1 calc R
H54C H 0.9394 0.5620 0.8813 0.088 Uiso 1 1 calc R
C55 C 0.3388(7) 0.3041(7) 0.7929(6) 0.167(4) Uani 1 1 d DU
H55A H 0.3028 0.2731 0.8249 0.251 Uiso 1 1 calc R
H55B H 0.3045 0.3275 0.7594 0.251 Uiso 1 1 calc R
H55C H 0.3379 0.3523 0.8195 0.251 Uiso 1 1 calc R
C56 C 0.5113(8) 0.2958(7) 0.7254(5) 0.115(3) Uani 1 1 d DU
H56A H 0.4952 0.3220 0.6852 0.173 Uiso 1 1 d R
H56B H 0.5855 0.2611 0.7114 0.173 Uiso 1 1 d R
H56C H 0.4897 0.3423 0.7625 0.173 Uiso 1 1 d R
C57 C 0.4447(9) 0.1919(7) 0.6942(5) 0.130(3) Uani 1 1 d DU
H57A H 0.4145 0.1505 0.7140 0.196 Uiso 1 1 d R
H57B H 0.5114 0.1604 0.6573 0.196 Uiso 1 1 d R
H57C H 0.3987 0.2361 0.6746 0.196 Uiso 1 1 d R
C58 C 0.4885(9) 0.1826(8) 0.8018(6) 0.163(4) Uani 1 1 d DU
H58A H 0.4301 0.1838 0.8421 0.244 Uiso 1 1 calc R
H58B H 0.5311 0.2031 0.8177 0.244 Uiso 1 1 calc R
H58C H 0.5296 0.1226 0.7783 0.244 Uiso 1 1 calc R

loop_
_atom_site_aniso_label
_atom_site_aniso_U_11
_atom_site_aniso_U_22
_atom_site_aniso_U_33
_atom_site_aniso_U_23
_atom_site_aniso_U_13
_atom_site_aniso_U_12
U1 0.02712(10) 0.02558(10) 0.02597(9) 0.00332(7) -0.01071(8) -0.00982(8)
U2 0.02587(10) 0.02957(11) 0.02702(10) 0.00467(8) -0.01078(8) -0.01001(8)
U3 0.04752(14) 0.02575(11) 0.02587(10) 0.00218(8) -0.00971(9) -0.01131(10)
U4 0.03533(12) 0.03286(11) 0.02853(10) 0.00483(8) -0.01536(9) -0.01369(9)
S1 0.0407(8) 0.0308(7) 0.0284(6) 0.0013(5) -0.0119(6) -0.0099(6)
S2A 0.0348(11) 0.0333(11) 0.0453(11) 0.0044(9) -0.0207(9) -0.0092(9)
S2B 0.024(2) 0.035(2) 0.039(2) 0.0130(18) -0.0122(17) -0.0108(18)
S3 0.0427(9) 0.0344(8) 0.0305(7) -0.0018(6) -0.0131(6) 0.0006(7)
S4 0.0384(8) 0.0274(7) 0.0293(6) 0.0021(5) -0.0095(6) -0.0093(6)
S5 0.0451(9) 0.0385(9) 0.0351(7) 0.0072(6) -0.0097(7) 0.0031(7)
S6 0.0356(8) 0.0425(9) 0.0392(7) 0.0108(6) -0.0196(6) -0.0125(7)
O1 0.082(3) 0.064(3) 0.036(2) 0.008(2) -0.012(2) -0.058(3)
O2 0.073(3) 0.036(2) 0.036(2) 0.0068(18) -0.017(2) -0.034(2)
O3 0.057(3) 0.040(2) 0.044(2) 0.0172(19) -0.025(2) -0.027(2)
O4 0.064(3) 0.057(3) 0.034(2) 0.0157(19) -0.024(2) -0.044(2)
O5 0.052(3) 0.036(2) 0.039(2) -0.0018(18) -0.0209(19) -0.017(2)
O6 0.057(3) 0.028(2) 0.032(2) 0.0033(16) -0.0029(18) -0.018(2)
O7 0.042(2) 0.035(2) 0.0322(19) 0.0039(17) -0.0120(17) -0.0193(19)
O8 0.098(4) 0.057(3) 0.056(3) 0.019(2) -0.046(3) -0.050(3)
O9 0.026(2) 0.066(3) 0.029(2) -0.003(2) -0.0095(16) 0.000(2)
O10 0.027(2) 0.094(4) 0.033(2) -0.007(2) -0.0142(18) 0.010(2)
O11 0.037(2) 0.028(2) 0.0321(19) 0.0010(16) -0.0133(17) -0.0034(17)
O12 0.066(3) 0.054(3) 0.061(3) 0.022(2) -0.038(2) -0.038(3)
O13 0.064(3) 0.036(2) 0.033(2) -0.0005(18) -0.009(2) 0.004(2)
O14 0.038(2) 0.050(3) 0.0234(17) 0.0072(17) -0.0142(16) -0.023(2)
O15 0.041(2) 0.037(2) 0.0316(19) 0.0056(16) -0.0161(17) -0.0167(19)
O16A 0.031(3) 0.038(3) 0.038(3) 0.006(2) -0.012(3) -0.010(3)
O16B 0.017(5) 0.039(6) 0.032(5) 0.006(5) -0.014(4) -0.016(4)
O16C 0.035(8) 0.044(8) 0.066(9) 0.032(7) -0.031(7) -0.016(7)
O17 0.046(2) 0.068(3) 0.057(2) 0.000(2) -0.015(2) -0.019(2)
O18 0.043(2) 0.053(3) 0.101(3) -0.003(2) -0.033(2) -0.014(2)
O19 0.030(2) 0.057(3) 0.0294(19) -0.0060(18) -0.0148(17) -0.003(2)
O20 0.030(2) 0.049(3) 0.0272(18) 0.0055(17) -0.0108(16) -0.0133(19)
O21 0.036(2) 0.044(3) 0.038(2) 0.0021(19) -0.0175(18) 0.0061(19)
O22 0.079(3) 0.042(3) 0.047(2) 0.007(2) -0.031(2) -0.030(3)
O23 0.062(3) 0.062(3) 0.042(3) -0.007(2) -0.015(2) 0.016(3)
O24 0.031(2) 0.0276(19) 0.0265(17) 0.0067(15) -0.0112(15) -0.0117(16)
O25 0.050(2) 0.034(2) 0.0273(18) 0.0017(16) -0.0116(17) -0.023(2)
O26 0.043(2) 0.039(2) 0.035(2) -0.0045(17) -0.0110(18) -0.017(2)
O27 0.063(3) 0.030(2) 0.051(2) 0.0059(19) -0.028(2) -0.010(2)
O28 0.034(2) 0.047(3) 0.0323(19) 0.0079(18) -0.0108(17) -0.014(2)
O29 0.053(3) 0.035(2) 0.030(2) 0.0022(17) -0.0160(19) 0.002(2)
O30 0.043(3) 0.047(3) 0.033(2) -0.0067(19) -0.0123(19) 0.008(2)
O31 0.061(3) 0.036(2) 0.034(2) 0.0010(18) -0.010(2) 0.002(2)
O32 0.050(3) 0.048(3) 0.056(3) 0.008(2) -0.013(2) 0.007(2)
O33 0.062(3) 0.047(3) 0.040(2) 0.013(2) -0.017(2) -0.007(2)
O34 0.056(3) 0.034(2) 0.0299(19) 0.0044(17) -0.015(2) -0.011(2)
O35 0.036(2) 0.038(2) 0.0307(19) 0.0048(17) -0.0144(17) -0.0079(18)
O36 0.043(2) 0.044(3) 0.038(2) 0.0037(19) -0.0218(19) -0.006(2)
O37 0.037(2) 0.074(4) 0.051(3) 0.015(2) -0.024(2) -0.017(2)
O38 0.043(2) 0.035(2) 0.054(2) 0.0100(19) -0.022(2) -0.014(2)
O39 0.030(2) 0.049(3) 0.034(2) 0.0011(18) -0.0130(17) -0.0008(19)
O40 0.034(3) 0.159(6) 0.053(3) 0.040(3) -0.015(2) -0.031(3)
O41 0.079(7) 0.136(10) 0.115(7) -0.009(7) -0.012(6) -0.056(7)
O42 0.043(3) 0.104(5) 0.053(3) -0.007(3) -0.011(2) 0.007(3)
O43 0.118(12) 0.120(13) 0.090(9) -0.003(9) -0.009(8) -0.045(10)
O44 0.091(15) 0.116(18) 0.19(2) -0.035(16) -0.060(15) -0.042(14)
O45 0.063(12) 0.083(13) 0.057(11) -0.012(9) -0.024(9) -0.030(9)
O46 0.060(10) 0.086(11) 0.069(10) 0.034(8) -0.021(8) -0.034(8)
N1 0.038(3) 0.034(3) 0.037(2) 0.006(2) -0.012(2) -0.016(2)
N2 0.039(3) 0.034(3) 0.042(3) -0.002(2) -0.011(2) -0.015(2)
N3 0.052(3) 0.045(3) 0.036(2) 0.005(2) -0.014(2) -0.027(3)
N4 0.083(5) 0.121(7) 0.077(4) 0.058(4) -0.046(4) -0.075(5)
C1 0.028(3) 0.057(4) 0.030(3) -0.015(3) -0.012(2) 0.004(3)
C2 0.034(3) 0.041(3) 0.039(3) -0.002(3) -0.020(3) -0.008(3)
C3 0.037(3) 0.032(3) 0.033(3) 0.006(2) -0.016(2) -0.013(3)
C4 0.027(3) 0.053(4) 0.050(3) 0.014(3) -0.013(3) -0.012(3)
C5 0.049(4) 0.077(6) 0.084(5) 0.048(4) -0.045(4) -0.036(4)
C6 0.088(6) 0.054(5) 0.090(5) 0.043(4) -0.068(5) -0.045(5)
C7 0.069(5) 0.029(3) 0.067(4) 0.004(3) -0.052(4) -0.007(3)
C8 0.025(3) 0.041(3) 0.029(3) 0.000(2) -0.016(2) -0.009(2)
C9 0.030(3) 0.031(3) 0.032(3) 0.001(2) -0.017(2) -0.006(2)
C10 0.039(4) 0.060(5) 0.083(5) -0.025(4) -0.022(4) -0.016(3)
C11 0.052(4) 0.029(3) 0.096(5) -0.014(4) -0.037(4) -0.003(3)
C12 0.062(4) 0.040(4) 0.046(3) 0.017(3) -0.035(3) -0.025(3)
C13 0.049(4) 0.046(4) 0.038(3) 0.011(3) -0.012(3) -0.029(3)
C14 0.042(3) 0.033(3) 0.036(3) 0.005(2) -0.010(3) -0.018(3)
C15 0.027(3) 0.038(3) 0.026(2) -0.005(2) -0.013(2) -0.009(2)
C16 0.042(3) 0.036(3) 0.028(3) 0.002(2) -0.016(2) -0.017(3)
C17 0.038(3) 0.040(3) 0.030(3) 0.007(2) -0.014(2) -0.015(3)
C18 0.042(4) 0.077(5) 0.040(3) 0.003(3) -0.010(3) -0.028(4)
C19 0.067(5) 0.108(7) 0.048(4) 0.030(4) -0.020(4) -0.064(6)
C20 0.097(6) 0.065(5) 0.046(4) 0.020(4) -0.029(4) -0.056(5)
C21 0.073(5) 0.037(3) 0.040(3) 0.009(3) -0.031(3) -0.023(3)
C22 0.030(3) 0.024(3) 0.022(2) 0.000(2) -0.005(2) -0.009(2)
C23 0.036(3) 0.030(3) 0.027(2) 0.002(2) -0.013(2) -0.014(2)
C24 0.050(4) 0.029(3) 0.025(2) -0.001(2) -0.011(2) -0.017(3)
C25 0.062(4) 0.033(3) 0.035(3) 0.007(2) -0.020(3) -0.023(3)
C26 0.075(5) 0.055(4) 0.031(3) 0.010(3) -0.018(3) -0.048(4)
C27 0.064(4) 0.066(5) 0.033(3) 0.014(3) -0.023(3) -0.044(4)
C28 0.045(3) 0.047(4) 0.032(3) 0.004(3) -0.015(3) -0.027(3)
C29 0.054(4) 0.038(4) 0.027(3) 0.007(3) -0.017(3) 0.000(3)
C30 0.044(4) 0.046(4) 0.028(3) 0.005(3) -0.014(3) 0.004(3)
C31 0.047(4) 0.051(4) 0.037(3) 0.008(3) -0.013(3) -0.008(3)
C32 0.050(4) 0.070(5) 0.037(3) -0.014(3) -0.010(3) 0.004(4)
C33 0.047(4) 0.084(6) 0.063(5) -0.022(4) -0.021(4) -0.007(4)
C34 0.073(6) 0.070(6) 0.052(4) -0.016(4) -0.028(4) -0.008(5)
C35 0.055(4) 0.052(4) 0.035(3) 0.003(3) -0.016(3) 0.003(3)
C36 0.051(4) 0.029(3) 0.027(3) 0.008(2) -0.017(3) -0.010(3)
C37 0.069(4) 0.042(4) 0.032(3) 0.019(3) -0.031(3) -0.029(3)
C38 0.055(4) 0.045(4) 0.039(3) 0.016(3) -0.027(3) -0.027(3)
C39 0.074(5) 0.074(5) 0.056(4) 0.019(4) -0.037(4) -0.045(5)
C40 0.106(8) 0.110(8) 0.074(5) 0.034(5) -0.055(6) -0.080(7)
C41 0.131(8) 0.058(5) 0.058(4) 0.021(4) -0.054(5) -0.060(6)
C42 0.085(5) 0.041(4) 0.041(3) 0.016(3) -0.034(3) -0.030(4)
C43 0.050(4) 0.057(5) 0.046(4) 0.015(3) -0.008(3) -0.021(4)
C44 0.056(4) 0.056(4) 0.042(3) 0.017(3) -0.025(3) -0.036(4)
C45 0.071(5) 0.038(4) 0.055(4) 0.003(3) -0.037(4) -0.009(3)
C46 0.054(4) 0.051(4) 0.050(3) 0.015(3) -0.029(3) -0.030(3)
C47 0.046(4) 0.078(5) 0.061(4) -0.005(4) -0.018(3) -0.037(4)
C48 0.058(5) 0.037(4) 0.065(4) 0.015(3) -0.010(4) -0.006(3)
C49 0.046(4) 0.034(4) 0.068(4) -0.009(3) -0.016(3) -0.012(3)
C50 0.037(3) 0.047(4) 0.065(4) 0.012(3) -0.022(3) -0.024(3)
C51 0.108(7) 0.068(5) 0.032(3) -0.008(3) 0.005(4) -0.061(5)
C52 0.057(4) 0.047(4) 0.062(4) -0.004(3) -0.023(4) -0.022(4)
C53 0.064(4) 0.062(5) 0.039(3) 0.016(3) -0.021(3) -0.039(4)
C54 0.076(5) 0.056(5) 0.044(4) 0.014(3) -0.027(4) -0.021(4)
C55 0.174(7) 0.161(7) 0.178(6) 0.017(5) -0.033(5) -0.105(6)
C56 0.143(6) 0.151(7) 0.125(6) 0.059(5) -0.073(5) -0.115(6)
C57 0.171(7) 0.139(7) 0.127(6) 0.031(5) -0.055(6) -0.109(6)
C58 0.180(7) 0.171(7) 0.170(6) 0.074(6) -0.064(6) -0.106(6)

loop_
_atom_type_symbol
_atom_type_description
_atom_type_scat_dispersion_real
_atom_type_scat_dispersion_imag
_atom_type_scat_source
C C 0.0033 0.0016 'International Tables Vol C Tables 4.2.6.8 and 6.1.1.4'
H H 0.0000 0.0000 'International Tables Vol C Tables 4.2.6.8 and 6.1.1.4'
N N 0.0061 0.0033 'International Tables Vol C Tables 4.2.6.8 and 6.1.1.4'
O O 0.0106 0.0060 'International Tables Vol C Tables 4.2.6.8 and 6.1.1.4'
S S 0.1246 0.1234 'International Tables Vol C Tables 4.2.6.8 and 6.1.1.4'
U U -9.6767 9.6646 'International Tables Vol C Tables 4.2.6.8 and 6.1.1.4'

loop_
_geom_angle_atom_site_label_1
_geom_angle_atom_site_label_2
_geom_angle_atom_site_label_3
_geom_angle
_geom_angle_site_symmetry_3
O1 U1 O2 178.34(17) .
O1 U1 O9 88.23(19) .
O2 U1 O9 90.58(18) .
O1 U1 O16A 81.7(2) .
O2 U1 O16A 98.7(2) .
O9 U1 O16A 144.36(17) .
O1 U1 O19 85.5(2) .
O2 U1 O19 95.22(19) .
O9 U1 O19 72.83(13) .
O16A U1 O19 139.41(16) .
O1 U1 O14 96.07(15) .
O2 U1 O14 85.57(15) .
O9 U1 O14 144.39(14) .
O16A U1 O14 71.00(16) .
O19 U1 O14 72.30(12) .
O1 U1 O11 87.57(17) .
O2 U1 O11 90.96(16) .
O9 U1 O11 71.19(13) .
O16A U1 O11 74.29(16) .
O19 U1 O11 143.52(12) .
O14 U1 O11 144.13(12) .
O1 U1 O16B 102.3(3) .
O2 U1 O16B 77.8(3) .
O9 U1 O16B 135.6(3) .
O19 U1 O16B 150.0(3) .
O14 U1 O16B 78.0(3) .
O11 U1 O16B 66.4(3) .
O4 U2 O3 179.5(2) .
O4 U2 O20 91.27(15) .
O3 U2 O20 89.12(16) .
O4 U2 O21 86.68(17) .
O3 U2 O21 93.14(17) .
O20 U2 O21 71.84(13) .
O4 U2 O10 87.5(2) .
O3 U2 O10 92.9(2) .
O20 U2 O10 74.10(13) .
O21 U2 O10 145.27(14) .
O4 U2 O24 89.80(14) .
O3 U2 O24 90.07(15) .
O20 U2 O24 145.39(12) .
O21 U2 O24 142.73(12) .
O10 U2 O24 71.39(13) .
O4 U2 O39 91.46(18) .
O3 U2 O39 88.04(17) .
O20 U2 O39 141.79(12) .
O21 U2 O39 70.29(13) .
O10 U2 O39 144.11(13) .
O24 U2 O39 72.73(12) .
O5 U3 O6 178.37(18) .
O5 U3 O29 90.31(17) .
O6 U3 O29 88.62(16) .
O5 U3 O31 88.31(18) .
O6 U3 O31 90.21(18) .
O29 U3 O31 73.69(13) .
O5 U3 O34 95.77(17) .
O6 U3 O34 85.14(17) .
O29 U3 O34 74.81(13) .
O31 U3 O34 148.25(13) .
O5 U3 O26 93.28(16) .
O6 U3 O26 86.86(16) .
O29 U3 O26 143.62(13) .
O31 U3 O26 70.26(13) .
O34 U3 O26 140.45(13) .
O5 U3 O25 83.36(15) .
O6 U3 O25 98.23(15) .
O29 U3 O25 144.69(13) .
O31 U3 O25 140.33(13) .
O34 U3 O25 71.36(13) .
O26 U3 O25 71.60(13) .
O7 U4 O8 179.46(17) .
O7 U4 O35 91.29(15) .
O8 U4 O35 88.18(17) .
O7 U4 O30 87.63(18) .
O8 U4 O30 92.3(2) .
O35 U4 O30 76.21(13) .
O7 U4 O36 86.56(16) .
O8 U4 O36 93.18(19) .
O35 U4 O36 71.69(13) .
O30 U4 O36 147.20(14) .
O7 U4 O40 90.2(2) .
O8 U4 O40 90.1(2) .
O35 U4 O40 139.80(14) .
O30 U4 O40 143.98(14) .
O36 U4 O40 68.32(14) .
O7 U4 O15 91.52(14) 1_556
O8 U4 O15 88.98(16) 1_556
O35 U4 O15 148.94(13) 1_556
O30 U4 O15 73.01(13) 1_556
O36 U4 O15 139.37(13) 1_556
O40 U4 O15 71.11(14) 1_556
O12 S1 O13 114.5(3) .
O12 S1 O11 112.0(2) .
O13 S1 O11 109.8(2) .
O12 S1 C3 107.8(3) .
O13 S1 C3 106.9(3) .
O11 S1 C3 105.4(2) .
O17 S2A O18 116.3(3) .
O17 S2A O16A 110.2(3) .
O18 S2A O16A 112.1(3) .
O17 S2A C10 106.5(3) .
O18 S2A C10 101.6(3) .
O16A S2A C10 109.4(4) .
O16C S2B O17 102.8(7) .
O16C S2B O18 124.5(6) .
O17 S2B O18 102.0(4) .
O16C S2B C10 121.2(6) .
O17 S2B C10 100.9(4) .
O18 S2B C10 101.4(4) .
O22 S3 O23 115.2(3) .
O22 S3 O21 112.7(3) .
O23 S3 O21 108.6(3) .
O22 S3 C17 107.5(3) .
O23 S3 C17 106.9(3) .
O21 S3 C17 105.4(3) .
O27 S4 O28 114.7(3) .
O27 S4 O26 111.2(2) .
O28 S4 O26 110.2(2) .
O27 S4 C24 108.2(3) .
O28 S4 C24 107.2(2) .
O26 S4 C24 104.7(2) .
O33 S5 O32 114.5(3) .
O33 S5 O31 111.6(3) .
O32 S5 O31 109.9(3) .
O33 S5 C31 107.6(3) .
O32 S5 C31 107.3(3) .
O31 S5 C31 105.5(3) .
O38 S6 O37 114.2(3) .
O38 S6 O36 113.0(2) .
O37 S6 O36 110.1(2) .
O38 S6 C38 106.7(3) .
O37 S6 C38 106.9(3) .
O36 S6 C38 105.2(3) .
C1 O9 U1 137.5(4) .
C1 O10 U2 137.4(4) .
S1 O11 U1 137.5(2) .
C8 O14 U1 134.3(3) .
C8 O15 U4 137.6(4) 1_554
S2A O16A U1 134.4(3) .
C15 O19 U1 137.5(3) .
C15 O20 U2 141.6(3) .
S3 O21 U2 138.6(2) .
C22 O24 U2 140.4(3) .
C22 O25 U3 131.0(3) .
S4 O26 U3 137.5(2) .
C29 O29 U3 140.5(4) .
C29 O30 U4 138.6(4) .
S5 O31 U3 136.7(2) .
C36 O34 U3 137.3(3) .
C36 O35 U4 139.1(4) .
S6 O36 U4 138.6(2) .
U2 O39 H39A 114.7 .
U2 O39 H39B 127.7 .
H39A O39 H39B 107.1 .
U4 O40 H40A 116.7 .
U4 O40 H40B 148.9 .
H40A O40 H40B 94.1 .
C43 N1 C45 109.7(5) .
C43 N1 C46 110.5(5) .
C45 N1 C46 109.1(5) .
C43 N1 C44 109.0(5) .
C45 N1 C44 111.0(5) .
C46 N1 C44 107.5(4) .
C48 N2 C49 109.9(5) .
C48 N2 C47 108.4(5) .
C49 N2 C47 109.2(5) .
C48 N2 C50 110.2(5) .
C49 N2 C50 109.2(5) .
C47 N2 C50 110.0(5) .
C52 N3 C53 108.1(5) .
C52 N3 C51 110.6(6) .
C53 N3 C51 107.6(5) .
C52 N3 C54 110.0(5) .
C53 N3 C54 111.2(5) .
C51 N3 C54 109.3(5) .
C58 N4 C57 113.6(7) .
C58 N4 C56 112.1(6) .
C57 N4 C56 111.5(7) .
C58 N4 C55 108.4(6) .
C57 N4 C55 104.1(6) .
C56 N4 C55 106.6(7) .
O10 C1 O9 123.7(6) .
O10 C1 C2 115.6(6) .
O9 C1 C2 120.7(5) .
C3 C2 C7 118.8(6) .
C3 C2 C1 123.5(6) .
C7 C2 C1 117.7(6) .
C4 C3 C2 119.4(6) .
C4 C3 S1 118.8(5) .
C2 C3 S1 121.8(4) .
C3 C4 C5 121.2(6) .
C3 C4 H4 119.4 .
C5 C4 H4 119.4 .
C6 C5 C4 119.2(7) .
C6 C5 H5 120.4 .
C4 C5 H5 120.4 .
C5 C6 C7 121.0(7) .
C5 C6 H6 119.5 .
C7 C6 H6 119.5 .
C6 C7 C2 120.3(6) .
C6 C7 H7 119.9 .
C2 C7 H7 119.9 .
O15 C8 O14 122.9(5) .
O15 C8 C9 119.1(4) .
O14 C8 C9 117.8(4) .
C14 C9 C10 122.5(5) .
C14 C9 C8 117.3(5) .
C10 C9 C8 119.8(5) .
C9 C10 C11 115.8(5) .
C9 C10 S2B 127.1(5) .
C11 C10 S2B 106.9(6) .
C9 C10 S2A 120.4(5) .
C11 C10 S2A 123.0(5) .
C12 C11 C10 121.9(6) .
C12 C11 H11 119.1 .
C10 C11 H11 119.1 .
C13 C12 C11 119.7(6) .
C13 C12 H12 120.2 .
C11 C12 H12 120.2 .
C12 C13 C14 120.5(6) .
C12 C13 H13 119.8 .
C14 C13 H13 119.8 .
C9 C14 C13 119.5(6) .
C9 C14 H14 120.2 .
C13 C14 H14 120.2 .
O19 C15 O20 123.0(5) .
O19 C15 C16 118.1(5) .
O20 C15 C16 118.9(5) .
C21 C16 C17 117.9(5) .
C21 C16 C15 116.6(6) .
C17 C16 C15 125.5(5) .
C18 C17 C16 119.8(6) .
C18 C17 S3 118.9(5) .
C16 C17 S3 121.2(4) .
C19 C18 C17 120.6(7) .
C19 C18 H18 119.7 .
C17 C18 H18 119.7 .
C20 C19 C18 120.4(6) .
C20 C19 H19 119.8 .
C18 C19 H19 119.8 .
C19 C20 C21 120.5(7) .
C19 C20 H20 119.7 .
C21 C20 H20 119.7 .
C20 C21 C16 120.7(7) .
C20 C21 H21 119.6 .
C16 C21 H21 119.6 .
O25 C22 O24 121.8(5) .
O25 C22 C23 117.8(4) .
O24 C22 C23 120.3(4) .
C24 C23 C28 118.7(5) .
C24 C23 C22 123.7(5) .
C28 C23 C22 117.5(5) .
C23 C24 C25 121.4(6) .
C23 C24 S4 119.8(4) .
C25 C24 S4 118.7(5) .
C24 C25 C26 119.4(6) .
C24 C25 H25 120.3 .
C26 C25 H25 120.3 .
C27 C26 C25 120.4(6) .
C27 C26 H26 119.8 .
C25 C26 H26 119.8 .
C26 C27 C28 120.9(6) .
C26 C27 H27 119.6 .
C28 C27 H27 119.6 .
C27 C28 C23 119.2(6) .
C27 C28 H28 120.4 .
C23 C28 H28 120.4 .
O30 C29 O29 122.2(6) .
O30 C29 C30 118.2(6) .
O29 C29 C30 119.6(5) .
C35 C30 C31 118.9(7) .
C35 C30 C29 115.5(6) .
C31 C30 C29 125.5(7) .
C32 C31 C30 119.8(7) .
C32 C31 S5 117.0(5) .
C30 C31 S5 123.2(6) .
C31 C32 C33 120.9(7) .
C31 C32 H32 119.5 .
C33 C32 H32 119.5 .
C32 C33 C34 120.3(8) .
C32 C33 H33 119.8 .
C34 C33 H33 119.8 .
C33 C34 C35 118.8(8) .
C33 C34 H34 120.6 .
C35 C34 H34 120.6 .
C30 C35 C34 121.1(7) .
C30 C35 H35 119.5 .
C34 C35 H35 119.5 .
O35 C36 O34 122.0(6) .
O35 C36 C37 120.8(5) .
O34 C36 C37 117.2(5) .
C42 C37 C38 118.0(6) .
C42 C37 C36 116.8(6) .
C38 C37 C36 125.1(5) .
C39 C38 C37 120.4(6) .
C39 C38 S6 117.4(6) .
C37 C38 S6 122.1(4) .
C38 C39 C40 118.2(8) .
C38 C39 H39 120.9 .
C40 C39 H39 120.9 .
C41 C40 C39 122.0(7) .
C41 C40 H40 119.0 .
C39 C40 H40 119.0 .
C40 C41 C42 119.3(7) .
C40 C41 H41 120.3 .
C42 C41 H41 120.3 .
C41 C42 C37 121.9(7) .
C41 C42 H42 119.1 .
C37 C42 H42 119.1 .
N1 C43 H43A 109.5 .
N1 C43 H43B 109.5 .
H43A C43 H43B 109.5 .
N1 C43 H43C 109.5 .
H43A C43 H43C 109.5 .
H43B C43 H43C 109.5 .
N1 C44 H44A 109.5 .
N1 C44 H44B 109.5 .
H44A C44 H44B 109.5 .
N1 C44 H44C 109.5 .
H44A C44 H44C 109.5 .
H44B C44 H44C 109.5 .
N1 C45 H45A 109.5 .
N1 C45 H45B 109.5 .
H45A C45 H45B 109.5 .
N1 C45 H45C 109.5 .
H45A C45 H45C 109.5 .
H45B C45 H45C 109.5 .
N1 C46 H46A 109.5 .
N1 C46 H46B 109.5 .
H46A C46 H46B 109.5 .
N1 C46 H46C 109.5 .
H46A C46 H46C 109.5 .
H46B C46 H46C 109.5 .
N2 C47 H47A 109.5 .
N2 C47 H47B 109.5 .
H47A C47 H47B 109.5 .
N2 C47 H47C 109.5 .
H47A C47 H47C 109.5 .
H47B C47 H47C 109.5 .
N2 C48 H48A 109.5 .
N2 C48 H48B 109.5 .
H48A C48 H48B 109.5 .
N2 C48 H48C 109.5 .
H48A C48 H48C 109.5 .
H48B C48 H48C 109.5 .
N2 C49 H49A 109.5 .
N2 C49 H49B 109.5 .
H49A C49 H49B 109.5 .
N2 C49 H49C 109.5 .
H49A C49 H49C 109.5 .
H49B C49 H49C 109.5 .
N2 C50 H50A 109.5 .
N2 C50 H50B 109.5 .
H50A C50 H50B 109.5 .
N2 C50 H50C 109.5 .
H50A C50 H50C 109.5 .
H50B C50 H50C 109.5 .
N3 C51 H51A 109.5 .
N3 C51 H51B 109.5 .
H51A C51 H51B 109.5 .
N3 C51 H51C 109.5 .
H51A C51 H51C 109.5 .
H51B C51 H51C 109.5 .
N3 C52 H52A 109.5 .
N3 C52 H52B 109.5 .
H52A C52 H52B 109.5 .
N3 C52 H52C 109.5 .
H52A C52 H52C 109.5 .
H52B C52 H52C 109.5 .
N3 C53 H53A 109.5 .
N3 C53 H53B 109.5 .
H53A C53 H53B 109.5 .
N3 C53 H53C 109.5 .
H53A C53 H53C 109.5 .
H53B C53 H53C 109.5 .
N3 C54 H54A 109.5 .
N3 C54 H54B 109.5 .
H54A C54 H54B 109.5 .
N3 C54 H54C 109.5 .
H54A C54 H54C 109.5 .
H54B C54 H54C 109.5 .
N4 C55 H55A 109.5 .
N4 C55 H55B 109.5 .
H55A C55 H55B 109.5 .
N4 C55 H55C 109.5 .
H55A C55 H55C 109.5 .
H55B C55 H55C 109.5 .
N4 C56 H56A 109.0 .
N4 C56 H56B 111.6 .
H56A C56 H56B 109.7 .
N4 C56 H56C 107.9 .
H56A C56 H56C 109.4 .
H56B C56 H56C 109.2 .
N4 C57 H57A 108.3 .
N4 C57 H57B 113.1 .
H57A C57 H57B 109.6 .
N4 C57 H57C 106.9 .
H57A C57 H57C 109.3 .
H57B C57 H57C 109.6 .
N4 C58 H58A 109.5 .
N4 C58 H58B 109.5 .
H58A C58 H58B 109.5 .
N4 C58 H58C 109.5 .
H58A C58 H58C 109.5 .
H58B C58 H58C 109.5 .

loop_
_geom_bond_atom_site_label_1
_geom_bond_atom_site_label_2
_geom_bond_distance
_geom_bond_site_symmetry_2
U1 O1 1.749(4) .
U1 O2 1.757(4) .
U1 O9 2.341(4) .
U1 O16A 2.381(5) .
U1 O19 2.391(4) .
U1 O14 2.426(3) .
U1 O11 2.426(3) .
U1 O16B 2.455(11) .
U2 O4 1.760(4) .
U2 O3 1.761(4) .
U2 O20 2.352(3) .
U2 O21 2.357(4) .
U2 O10 2.373(4) .
U2 O24 2.404(3) .
U2 O39 2.418(4) .
U3 O5 1.756(4) .
U3 O6 1.769(4) .
U3 O29 2.335(4) .
U3 O31 2.377(4) .
U3 O34 2.379(4) .
U3 O26 2.405(4) .
U3 O25 2.457(3) .
U4 O7 1.755(4) .
U4 O8 1.755(4) .
U4 O35 2.341(3) .
U4 O30 2.399(4) .
U4 O36 2.403(4) .
U4 O40 2.423(5) .
U4 O15 2.433(3) 1_556
S1 O12 1.432(4) .
S1 O13 1.442(4) .
S1 O11 1.475(4) .
S1 C3 1.783(6) .
S2A O17 1.333(5) .
S2A O18 1.485(5) .
S2A O16A 1.495(6) .
S2A C10 1.801(4) .
S2B O16C 1.443(13) .
S2B O17 1.530(6) .
S2B O18 1.552(7) .
S2B C10 1.744(7) .
S3 O22 1.439(5) .
S3 O23 1.442(5) .
S3 O21 1.483(4) .
S3 C17 1.772(6) .
S4 O27 1.434(4) .
S4 O28 1.446(4) .
S4 O26 1.482(4) .
S4 C24 1.776(6) .
S5 O33 1.433(5) .
S5 O32 1.442(5) .
S5 O31 1.483(4) .
S5 C31 1.775(7) .
S6 O38 1.431(4) .
S6 O37 1.445(4) .
S6 O36 1.474(4) .
S6 C38 1.771(6) .
O9 C1 1.262(7) .
O10 C1 1.253(7) .
O14 C8 1.262(6) .
O15 C8 1.257(6) .
O15 U4 2.433(3) 1_554
O19 C15 1.256(6) .
O20 C15 1.265(6) .
O24 C22 1.261(5) .
O25 C22 1.255(6) .
O29 C29 1.282(7) .
O30 C29 1.263(7) .
O34 C36 1.267(7) .
O35 C36 1.256(6) .
O39 H39A 0.8427 .
O39 H39B 0.8536 .
O40 H40A 0.9111 .
O40 H40B 0.9193 .
O45 O46 1.20(4) .
N1 C43 1.476(7) .
N1 C45 1.494(8) .
N1 C46 1.499(7) .
N1 C44 1.506(7) .
N2 C48 1.475(8) .
N2 C49 1.481(7) .
N2 C47 1.483(7) .
N2 C50 1.490(7) .
N3 C52 1.483(8) .
N3 C53 1.489(7) .
N3 C51 1.498(7) .
N3 C54 1.496(8) .
N4 C58 1.433(9) .
N4 C57 1.488(10) .
N4 C56 1.495(9) .
N4 C55 1.512(8) .
C1 C2 1.494(9) .
C2 C3 1.388(8) .
C2 C7 1.407(9) .
C3 C4 1.373(8) .
C4 C5 1.391(9) .
C4 H4 0.9300 .
C5 C6 1.356(11) .
C5 H5 0.9300 .
C6 C7 1.368(10) .
C6 H6 0.9300 .
C7 H7 0.9300 .
C8 C9 1.528(8) .
C9 C14 1.376(8) .
C9 C10 1.386(8) .
C10 C11 1.408(9) .
C11 C12 1.395(9) .
C11 H11 0.9300 .
C12 C13 1.346(9) .
C12 H12 0.9300 .
C13 C14 1.389(8) .
C13 H13 0.9300 .
C14 H14 0.9300 .
C15 C16 1.502(7) .
C16 C21 1.404(8) .
C16 C17 1.407(8) .
C17 C18 1.389(8) .
C18 C19 1.370(11) .
C18 H18 0.9300 .
C19 C20 1.360(11) .
C19 H19 0.9300 .
C20 C21 1.379(9) .
C20 H20 0.9300 .
C21 H21 0.9300 .
C22 C23 1.494(7) .
C23 C24 1.378(8) .
C23 C28 1.409(8) .
C24 C25 1.382(7) .
C25 C26 1.383(9) .
C25 H25 0.9300 .
C26 C27 1.362(9) .
C26 H26 0.9300 .
C27 C28 1.391(8) .
C27 H27 0.9300 .
C28 H28 0.9300 .
C29 C30 1.489(9) .
C30 C35 1.390(10) .
C30 C31 1.396(9) .
C31 C32 1.378(10) .
C32 C33 1.380(11) .
C32 H32 0.9300 .
C33 C34 1.385(10) .
C33 H33 0.9300 .
C34 C35 1.396(10) .
C34 H34 0.9300 .
C35 H35 0.9300 .
C36 C37 1.495(8) .
C37 C42 1.403(9) .
C37 C38 1.414(9) .
C38 C39 1.382(8) .
C39 C40 1.415(12) .
C39 H39 0.9300 .
C40 C41 1.355(12) .
C40 H40 0.9300 .
C41 C42 1.363(10) .
C41 H41 0.9300 .
C42 H42 0.9300 .
C43 H43A 0.9600 .
C43 H43B 0.9600 .
C43 H43C 0.9600 .
C44 H44A 0.9600 .
C44 H44B 0.9600 .
C44 H44C 0.9600 .
C45 H45A 0.9600 .
C45 H45B 0.9600 .
C45 H45C 0.9600 .
C46 H46A 0.9600 .
C46 H46B 0.9600 .
C46 H46C 0.9600 .
C47 H47A 0.9600 .
C47 H47B 0.9600 .
C47 H47C 0.9600 .
C48 H48A 0.9600 .
C48 H48B 0.9600 .
C48 H48C 0.9600 .
C49 H49A 0.9600 .
C49 H49B 0.9600 .
C49 H49C 0.9600 .
C50 H50A 0.9600 .
C50 H50B 0.9600 .
C50 H50C 0.9600 .
C51 H51A 0.9600 .
C51 H51B 0.9600 .
C51 H51C 0.9600 .
C52 H52A 0.9600 .
C52 H52B 0.9600 .
C52 H52C 0.9600 .
C53 H53A 0.9600 .
C53 H53B 0.9600 .
C53 H53C 0.9600 .
C54 H54A 0.9600 .
C54 H54B 0.9600 .
C54 H54C 0.9600 .
C55 H55A 0.9600 .
C55 H55B 0.9600 .
C55 H55C 0.9600 .
C56 H56A 0.9598 .
C56 H56B 0.9619 .
C56 H56C 0.9578 .
C57 H57A 0.9609 .
C57 H57B 0.9593 .
C57 H57C 0.9611 .
C58 H58A 0.9600 .
C58 H58B 0.9600 .
C58 H58C 0.9600 .

loop_
_geom_hbond_atom_site_label_D
_geom_hbond_atom_site_label_H
_geom_hbond_atom_site_label_A
_geom_hbond_distance_DH
_geom_hbond_distance_HA
_geom_hbond_distance_DA
_geom_hbond_angle_DHA
_geom_hbond_site_symmetry_A
O39 H39A O28 0.84 1.93 2.723(5) 157.1 .
O39 H39B O42 0.85 1.85 2.691(6) 166.3 .
O40 H40A O18 0.91 1.76 2.651(7) 165.4 1_556
O40 H40B O37 0.92 1.77 2.688(6) 171.9 2_477
